data_4062568
_journal_name_full Organometallics
_journal_paper_doi 10.1021/om034238i
_journal_year 2004
_chemical_formula_sum 'C46 H64 O2 P4 Pt'
_chemical_formula_weight 967.94
_space_group_IT_number 2
_symmetry_cell_setting triclinic
_symmetry_space_group_name_Hall '-P 1'
_symmetry_space_group_name_H-M 'P -1'
_cell_angle_alpha 90.549(5)
_cell_angle_beta 109.599(4)
_cell_angle_gamma 106.104(5)
_cell_formula_units_Z 2
_cell_length_a 11.077(3)
_cell_length_b 14.132(4)
_cell_length_c 15.845(5)
_cell_measurement_temperature 173(2)
_cell_volume 2230.4(11)
_diffrn_ambient_temperature 173(2)
_exptl_crystal_density_diffrn 1.441
_cod_depositor_comments
;
The following automatic conversions were performed:
'_symmetry_cell_setting' value 'Triclinic' changed to 'triclinic'
according to '/home/saulius/struct/CIF-dictionaries/cif_core.dic'
dictionary named 'cif_core.dic' version 2.4.1 from 2010-06-29.

Automatic conversion script
Id: cif_fix_enum 1527 2010-12-29 10:47:43Z saulius 
;
_cod_database_code 4062568

loop_
_symmetry_equiv_pos_as_xyz
'x, y, z'
'-x, -y, -z'

loop_
_atom_site_label
_atom_site_type_symbol
_atom_site_fract_x
_atom_site_fract_y
_atom_site_fract_z
_atom_site_U_iso_or_equiv
_atom_site_adp_type
_atom_site_occupancy
_atom_site_symmetry_multiplicity
_atom_site_calc_flag
_atom_site_refinement_flags
_atom_site_disorder_assembly
_atom_site_disorder_group
Pt1 Pt 0.00200(2) 0.721120(17) 0.729738(16) 0.02491(13) Uani 1 1 d . . .
P1 P -0.05383(16) 0.74074(11) 0.85558(11) 0.0243(4) Uani 1 1 d . . .
P2 P 0.08041(18) 0.58628(12) 0.74013(12) 0.0298(4) Uani 1 1 d . . .
P3 P 0.15570(16) 0.87481(12) 0.74428(11) 0.0244(4) Uani 1 1 d . . .
P4 P -0.16749(18) 0.69863(13) 0.59291(12) 0.0314(4) Uani 1 1 d . . .
O1 O 0.1544(4) 0.6486(3) 0.9352(3) 0.0281(10) Uani 1 1 d . . .
O2 O -0.0865(4) 0.9166(3) 0.6292(3) 0.0286(10) Uani 1 1 d . . .
C1 C 0.1875(7) 0.7398(4) 0.9840(4) 0.0281(15) Uani 1 1 d . . .
C2 C 0.0950(6) 0.7922(4) 0.9563(4) 0.0252(14) Uani 1 1 d . . .
C3 C 0.1322(6) 0.8851(5) 1.0038(4) 0.0285(15) Uani 1 1 d . . .
H3A H 0.0716 0.9237 0.9888 0.034 Uiso 1 1 calc R . .
C4 C 0.2545(7) 0.9226(5) 1.0721(4) 0.0329(16) Uani 1 1 d . . .
H4A H 0.2779 0.9870 1.1023 0.039 Uiso 1 1 calc R . .
C5 C 0.3431(7) 0.8676(5) 1.0969(4) 0.0348(17) Uani 1 1 d . . .
H5A H 0.4273 0.8946 1.1440 0.042 Uiso 1 1 calc R . .
C6 C 0.3107(6) 0.7726(5) 1.0538(4) 0.0290(15) Uani 1 1 d . . .
C7 C 0.3944(6) 0.7014(5) 1.0791(5) 0.0339(16) Uani 1 1 d . . .
C8 C 0.3834(6) 0.6503(5) 0.9907(5) 0.0320(16) Uani 1 1 d . . .
C9 C 0.4878(7) 0.6243(5) 0.9742(5) 0.0418(18) Uani 1 1 d . . .
H9A H 0.5727 0.6369 1.0210 0.050 Uiso 1 1 calc R . .
C10 C 0.4674(8) 0.5807(6) 0.8907(5) 0.0458(19) Uani 1 1 d . . .
H10A H 0.5383 0.5625 0.8808 0.055 Uiso 1 1 calc R . .
C11 C 0.3453(7) 0.5628(5) 0.8206(5) 0.0406(18) Uani 1 1 d . . .
H11A H 0.3343 0.5324 0.7637 0.049 Uiso 1 1 calc R . .
C12 C 0.2375(7) 0.5886(4) 0.8320(5) 0.0311(16) Uani 1 1 d . . .
C13 C 0.2619(6) 0.6279(4) 0.9197(4) 0.0283(15) Uani 1 1 d . . .
C14 C 0.5409(7) 0.7540(6) 1.1371(6) 0.056(2) Uani 1 1 d . . .
H14A H 0.5904 0.7051 1.1526 0.084 Uiso 1 1 calc R . .
H14B H 0.5444 0.7879 1.1925 0.084 Uiso 1 1 calc R . .
H14C H 0.5818 0.8026 1.1034 0.084 Uiso 1 1 calc R . .
C15 C 0.3339(8) 0.6251(5) 1.1338(5) 0.0448(19) Uani 1 1 d . . .
H15A H 0.3877 0.5792 1.1517 0.067 Uiso 1 1 calc R . .
H15B H 0.2416 0.5879 1.0967 0.067 Uiso 1 1 calc R . .
H15C H 0.3339 0.6595 1.1877 0.067 Uiso 1 1 calc R . .
C16 C -0.1539(7) 0.8259(5) 0.8589(4) 0.0324(16) Uani 1 1 d . . .
H16A H -0.1510 0.8372 0.9214 0.039 Uiso 1 1 calc R . .
H16B H -0.1132 0.8906 0.8412 0.039 Uiso 1 1 calc R . .
C17 C -0.3001(7) 0.7846(6) 0.7963(5) 0.0415(18) Uani 1 1 d . . .
H17A H -0.3491 0.8316 0.8004 0.062 Uiso 1 1 calc R . .
H17B H -0.3413 0.7211 0.8142 0.062 Uiso 1 1 calc R . .
H17C H -0.3036 0.7748 0.7341 0.062 Uiso 1 1 calc R . .
C18 C -0.1413(6) 0.6303(5) 0.8967(4) 0.0287(15) Uani 1 1 d . . .
H18A H -0.2324 0.6024 0.8512 0.034 Uiso 1 1 calc R . .
H18B H -0.0933 0.5802 0.8992 0.034 Uiso 1 1 calc R . .
C19 C -0.1557(7) 0.6433(5) 0.9879(5) 0.0433(19) Uani 1 1 d . . .
H19A H -0.2021 0.5790 1.0020 0.065 Uiso 1 1 calc R . .
H19B H -0.2078 0.6896 0.9861 0.065 Uiso 1 1 calc R . .
H19C H -0.0665 0.6696 1.0345 0.065 Uiso 1 1 calc R . .
C20 C 0.1099(8) 0.5464(5) 0.6394(5) 0.0432(19) Uani 1 1 d . . .
H20A H 0.1501 0.4913 0.6530 0.052 Uiso 1 1 calc R . .
H20B H 0.0224 0.5204 0.5897 0.052 Uiso 1 1 calc R . .
C21 C 0.2017(8) 0.6283(6) 0.6074(5) 0.051(2) Uani 1 1 d . . .
H21A H 0.2135 0.6015 0.5545 0.076 Uiso 1 1 calc R . .
H21B H 0.2892 0.6540 0.6558 0.076 Uiso 1 1 calc R . .
H21C H 0.1612 0.6821 0.5915 0.076 Uiso 1 1 calc R . .
C22 C -0.0287(7) 0.4688(5) 0.7551(5) 0.0397(18) Uani 1 1 d . . .
H22A H -0.0425 0.4784 0.8128 0.048 Uiso 1 1 calc R . .
H22B H -0.1173 0.4559 0.7065 0.048 Uiso 1 1 calc R . .
C23 C 0.0145(9) 0.3755(5) 0.7557(6) 0.059(2) Uani 1 1 d . . .
H23A H -0.0560 0.3186 0.7611 0.089 Uiso 1 1 calc R . .
H23B H 0.0978 0.3836 0.8069 0.089 Uiso 1 1 calc R . .
H23C H 0.0295 0.3641 0.6994 0.089 Uiso 1 1 calc R . .
C24 C -0.0275(6) 0.9835(4) 0.7076(4) 0.0255(15) Uani 1 1 d . . .
C25 C 0.0948(6) 0.9765(4) 0.7675(4) 0.0240(14) Uani 1 1 d . . .
C26 C 0.1513(6) 1.0414(4) 0.8471(4) 0.0280(15) Uani 1 1 d . . .
H26A H 0.2340 1.0398 0.8906 0.034 Uiso 1 1 calc R . .
C27 C 0.0890(7) 1.1077(5) 0.8636(5) 0.0327(16) Uani 1 1 d . . .
H27A H 0.1304 1.1520 0.9177 0.039 Uiso 1 1 calc R . .
C28 C -0.0335(7) 1.1110(5) 0.8026(4) 0.0307(16) Uani 1 1 d . . .
H28A H -0.0764 1.1559 0.8157 0.037 Uiso 1 1 calc R . .
C29 C -0.0929(6) 1.0482(4) 0.7221(4) 0.0252(14) Uani 1 1 d . . .
C30 C -0.2230(7) 1.0492(5) 0.6467(4) 0.0294(15) Uani 1 1 d . . .
C31 C -0.2989(7) 0.9421(5) 0.6084(4) 0.0296(15) Uani 1 1 d . . .
C32 C -0.4375(7) 0.9015(5) 0.5787(5) 0.0398(18) Uani 1 1 d . . .
H32A H -0.4916 0.9422 0.5818 0.048 Uiso 1 1 calc R . .
C33 C -0.4976(8) 0.8028(5) 0.5448(5) 0.0437(19) Uani 1 1 d . . .
H33A H -0.5927 0.7768 0.5227 0.052 Uiso 1 1 calc R . .
C34 C -0.4202(7) 0.7416(5) 0.5429(5) 0.0408(18) Uani 1 1 d . . .
H34A H -0.4632 0.6738 0.5198 0.049 Uiso 1 1 calc R . .
C35 C -0.2799(7) 0.7773(5) 0.5744(4) 0.0320(16) Uani 1 1 d . . .
C36 C -0.2256(6) 0.8788(5) 0.6022(4) 0.0277(15) Uani 1 1 d . . .
C37 C -0.1820(7) 1.1075(5) 0.5740(4) 0.0378(17) Uani 1 1 d . . .
H37A H -0.1328 1.1766 0.5990 0.057 Uiso 1 1 calc R . .
H37B H -0.2626 1.1052 0.5224 0.057 Uiso 1 1 calc R . .
H37C H -0.1245 1.0777 0.5542 0.057 Uiso 1 1 calc R . .
C38 C -0.3066(7) 1.0993(5) 0.6801(5) 0.0390(17) Uani 1 1 d . . .
H38A H -0.2543 1.1683 0.7040 0.059 Uiso 1 1 calc R . .
H38B H -0.3307 1.0640 0.7278 0.059 Uiso 1 1 calc R . .
H38C H -0.3884 1.0980 0.6299 0.059 Uiso 1 1 calc R . .
C39 C 0.2052(7) 0.9162(5) 0.6471(4) 0.0292(15) Uani 1 1 d . . .
H39A H 0.2506 0.8705 0.6324 0.035 Uiso 1 1 calc R . .
H39B H 0.1223 0.9092 0.5946 0.035 Uiso 1 1 calc R . .
C40 C 0.2967(7) 1.0219(5) 0.6581(5) 0.0442(19) Uani 1 1 d . . .
H40A H 0.3152 1.0351 0.6023 0.066 Uiso 1 1 calc R . .
H40B H 0.3812 1.0297 0.7081 0.066 Uiso 1 1 calc R . .
H40C H 0.2525 1.0686 0.6708 0.066 Uiso 1 1 calc R . .
C41 C 0.3208(6) 0.9062(5) 0.8357(4) 0.0284(15) Uani 1 1 d . . .
H41A H 0.3660 0.9781 0.8403 0.034 Uiso 1 1 calc R . .
H41B H 0.3072 0.8922 0.8935 0.034 Uiso 1 1 calc R . .
C42 C 0.4119(7) 0.8489(5) 0.8214(5) 0.0409(18) Uani 1 1 d . . .
H42A H 0.4979 0.8688 0.8717 0.061 Uiso 1 1 calc R . .
H42B H 0.4272 0.8634 0.7649 0.061 Uiso 1 1 calc R . .
H42C H 0.3690 0.7777 0.8185 0.061 Uiso 1 1 calc R . .
C43 C -0.2892(7) 0.5727(5) 0.5614(5) 0.0437(19) Uani 1 1 d . . .
H43A H -0.3629 0.5727 0.5047 0.052 Uiso 1 1 calc R . .
H43B H -0.2436 0.5258 0.5492 0.052 Uiso 1 1 calc R . .
C44 C -0.3485(8) 0.5359(6) 0.6310(5) 0.053(2) Uani 1 1 d . . .
H44A H -0.4118 0.4694 0.6093 0.079 Uiso 1 1 calc R . .
H44B H -0.3959 0.5809 0.6427 0.079 Uiso 1 1 calc R . .
H44C H -0.2768 0.5334 0.6869 0.079 Uiso 1 1 calc R . .
C45 C -0.1209(8) 0.7149(6) 0.4918(5) 0.0454(19) Uani 1 1 d . . .
H45A H -0.0567 0.7820 0.5008 0.055 Uiso 1 1 calc R . .
H45B H -0.0716 0.6669 0.4891 0.055 Uiso 1 1 calc R . .
C46 C -0.2311(9) 0.7035(7) 0.3990(5) 0.066(3) Uani 1 1 d . . .
H46A H -0.1900 0.7162 0.3527 0.098 Uiso 1 1 calc R . .
H46B H -0.2808 0.7510 0.3992 0.098 Uiso 1 1 calc R . .
H46C H -0.2927 0.6359 0.3861 0.098 Uiso 1 1 calc R . .

loop_
_atom_site_aniso_label
_atom_site_aniso_U_11
_atom_site_aniso_U_22
_atom_site_aniso_U_33
_atom_site_aniso_U_23
_atom_site_aniso_U_13
_atom_site_aniso_U_12
Pt1 0.02220(18) 0.02467(17) 0.02648(17) -0.00293(10) 0.00786(11) 0.00593(11)
P1 0.0182(9) 0.0245(9) 0.0286(9) -0.0019(7) 0.0094(7) 0.0026(7)
P2 0.0296(10) 0.0267(9) 0.0329(10) -0.0039(8) 0.0106(8) 0.0086(8)
P3 0.0212(9) 0.0259(9) 0.0270(9) -0.0008(7) 0.0109(7) 0.0054(7)
P4 0.0302(10) 0.0293(9) 0.0297(9) -0.0075(8) 0.0043(8) 0.0090(8)
O1 0.021(2) 0.029(2) 0.034(3) 0.000(2) 0.010(2) 0.0055(19)
O2 0.026(3) 0.035(2) 0.025(2) -0.002(2) 0.010(2) 0.010(2)
C1 0.031(4) 0.024(3) 0.028(4) 0.003(3) 0.015(3) 0.001(3)
C2 0.021(3) 0.025(3) 0.031(4) 0.000(3) 0.013(3) 0.004(3)
C3 0.029(4) 0.032(4) 0.032(4) 0.006(3) 0.018(3) 0.012(3)
C4 0.029(4) 0.030(4) 0.037(4) -0.007(3) 0.014(3) 0.002(3)
C5 0.029(4) 0.039(4) 0.029(4) -0.001(3) 0.011(3) -0.001(3)
C6 0.026(4) 0.031(4) 0.031(4) 0.004(3) 0.014(3) 0.007(3)
C7 0.021(4) 0.034(4) 0.040(4) 0.003(3) 0.007(3) 0.004(3)
C8 0.022(4) 0.032(4) 0.041(4) 0.007(3) 0.011(3) 0.005(3)
C9 0.031(4) 0.043(4) 0.053(5) 0.012(4) 0.012(4) 0.016(3)
C10 0.039(5) 0.052(5) 0.060(5) 0.013(4) 0.026(4) 0.024(4)
C11 0.043(5) 0.039(4) 0.051(5) 0.004(4) 0.021(4) 0.024(4)
C12 0.028(4) 0.020(3) 0.045(4) 0.001(3) 0.013(3) 0.007(3)
C13 0.027(4) 0.022(3) 0.039(4) 0.005(3) 0.014(3) 0.010(3)
C14 0.028(4) 0.059(5) 0.058(5) -0.006(4) -0.009(4) 0.010(4)
C15 0.048(5) 0.045(4) 0.041(4) 0.013(4) 0.012(4) 0.019(4)
C16 0.038(4) 0.033(4) 0.033(4) 0.005(3) 0.016(3) 0.016(3)
C17 0.028(4) 0.057(5) 0.047(4) 0.011(4) 0.017(4) 0.020(4)
C18 0.023(4) 0.030(4) 0.033(4) 0.002(3) 0.009(3) 0.009(3)
C19 0.044(5) 0.040(4) 0.043(4) 0.003(4) 0.022(4) -0.001(3)
C20 0.053(5) 0.039(4) 0.044(4) -0.009(4) 0.018(4) 0.023(4)
C21 0.059(6) 0.062(5) 0.041(4) 0.000(4) 0.027(4) 0.023(4)
C22 0.032(4) 0.029(4) 0.052(5) -0.001(3) 0.010(4) 0.005(3)
C23 0.074(6) 0.029(4) 0.070(6) 0.001(4) 0.021(5) 0.014(4)
C24 0.033(4) 0.024(3) 0.022(3) 0.004(3) 0.015(3) 0.006(3)
C25 0.018(3) 0.025(3) 0.028(3) 0.000(3) 0.013(3) -0.001(3)
C26 0.023(4) 0.027(3) 0.034(4) 0.001(3) 0.009(3) 0.007(3)
C27 0.035(4) 0.029(4) 0.033(4) -0.004(3) 0.013(3) 0.006(3)
C28 0.041(4) 0.025(3) 0.035(4) 0.002(3) 0.022(3) 0.013(3)
C29 0.029(4) 0.026(3) 0.025(3) 0.008(3) 0.012(3) 0.012(3)
C30 0.033(4) 0.029(4) 0.030(4) 0.005(3) 0.014(3) 0.012(3)
C31 0.033(4) 0.036(4) 0.022(3) 0.006(3) 0.009(3) 0.014(3)
C32 0.032(4) 0.051(5) 0.039(4) 0.010(4) 0.009(3) 0.021(4)
C33 0.034(4) 0.043(4) 0.048(5) 0.005(4) 0.005(4) 0.014(4)
C34 0.034(4) 0.035(4) 0.042(4) -0.001(3) 0.001(3) 0.009(3)
C35 0.031(4) 0.033(4) 0.028(4) 0.000(3) 0.003(3) 0.011(3)
C36 0.028(4) 0.038(4) 0.016(3) 0.002(3) 0.006(3) 0.011(3)
C37 0.050(5) 0.035(4) 0.032(4) 0.011(3) 0.014(3) 0.018(3)
C38 0.040(4) 0.047(4) 0.037(4) 0.004(3) 0.014(3) 0.023(4)
C39 0.032(4) 0.034(4) 0.027(3) 0.000(3) 0.014(3) 0.012(3)
C40 0.046(5) 0.044(4) 0.040(4) 0.002(4) 0.022(4) 0.002(4)
C41 0.019(4) 0.029(3) 0.033(4) 0.003(3) 0.008(3) 0.004(3)
C42 0.030(4) 0.047(4) 0.049(5) 0.007(4) 0.013(4) 0.016(3)
C43 0.034(4) 0.036(4) 0.043(4) -0.010(4) -0.009(4) 0.010(3)
C44 0.037(5) 0.042(4) 0.061(5) 0.000(4) 0.002(4) 0.003(4)
C45 0.050(5) 0.063(5) 0.030(4) -0.002(4) 0.012(4) 0.030(4)
C46 0.079(7) 0.086(7) 0.035(5) 0.001(5) 0.011(4) 0.041(5)

loop_
_geom_bond_atom_site_label_1
_geom_bond_atom_site_label_2
_geom_bond_distance
_geom_bond_site_symmetry_2
_geom_bond_publ_flag
Pt1 P2 2.2893(18) . ?
Pt1 P4 2.2915(18) . ?
Pt1 P3 2.3119(17) . ?
Pt1 P1 2.3124(17) . ?
P1 C2 1.828(6) . ?
P1 C18 1.844(6) . ?
P1 C16 1.860(6) . ?
P2 C22 1.834(7) . ?
P2 C20 1.846(7) . ?
P2 C12 1.848(7) . ?
P3 C25 1.830(6) . ?
P3 C41 1.844(6) . ?
P3 C39 1.849(6) . ?
P4 C45 1.839(7) . ?
P4 C35 1.845(7) . ?
P4 C43 1.854(7) . ?
O1 C1 1.386(7) . ?
O1 C13 1.396(7) . ?
O2 C36 1.392(8) . ?
O2 C24 1.398(7) . ?
C1 C2 1.384(9) . ?
C1 C6 1.387(9) . ?
C2 C3 1.391(8) . ?
C3 C4 1.376(9) . ?
C4 C5 1.375(9) . ?
C5 C6 1.396(9) . ?
C6 C7 1.520(9) . ?
C7 C8 1.522(9) . ?
C7 C14 1.533(9) . ?
C7 C15 1.539(10) . ?
C8 C13 1.385(9) . ?
C8 C9 1.405(10) . ?
C9 C10 1.374(10) . ?
C10 C11 1.387(10) . ?
C11 C12 1.406(9) . ?
C12 C13 1.402(9) . ?
C16 C17 1.527(9) . ?
C18 C19 1.522(9) . ?
C20 C21 1.529(11) . ?
C22 C23 1.522(10) . ?
C24 C29 1.374(9) . ?
C24 C25 1.401(9) . ?
C25 C26 1.398(8) . ?
C26 C27 1.378(9) . ?
C27 C28 1.391(9) . ?
C28 C29 1.392(9) . ?
C29 C30 1.536(9) . ?
C30 C31 1.518(9) . ?
C30 C38 1.524(9) . ?
C30 C37 1.541(9) . ?
C31 C36 1.387(9) . ?
C31 C32 1.389(10) . ?
C32 C33 1.382(10) . ?
C33 C34 1.383(10) . ?
C34 C35 1.399(9) . ?
C35 C36 1.394(9) . ?
C39 C40 1.524(9) . ?
C41 C42 1.526(9) . ?
C43 C44 1.492(11) . ?
C45 C46 1.536(10) . ?
